data_7131858
loop_
_publ_author_name
'Mohar, Jacob S.'
'Reinholdt, Anders'
'Keller, Taylor M.'
'Carroll, Patrick J.'
'Telser, Joshua'
'Mindiola, Daniel J.'

_publ_section_title
;
 A mononuclear, terminal titanium(III) imido.
;
_journal_name_full 'Chemical communications (Cambridge, England)'
_journal_paper_doi 10.1039/d3cc01758c
_journal_year 2023
_chemical_formula_moiety 'C28 H48 B Cl N6 O Ti, B C24 F20, C4 H8 O'
_chemical_formula_sum 'C56 H56 B2 Cl F20 N6 O2 Ti'
_chemical_formula_weight 1330.03
_space_group_crystal_system triclinic
_space_group_IT_number 2
_space_group_name_Hall '-P 1'
_space_group_name_H-M_alt 'P -1'
_atom_sites_solution_hydrogens geom
_atom_sites_solution_primary direct
_audit_creation_date 2019-09-04
_audit_creation_method
;
Olex2 1.2
(compiled 2018.05.29 svn.r3508 for OlexSys, GUI svn.r5506)
;
_audit_update_record
;
2023-03-15 deposited with the CCDC.	2023-06-20 downloaded from the CCDC.
;
_cell_angle_alpha 104.961(2)
_cell_angle_beta 92.699(2)
_cell_angle_gamma 96.031(2)
_cell_formula_units_Z 2
_cell_length_a 9.6595(6)
_cell_length_b 16.8693(10)
_cell_length_c 19.7287(12)
_cell_measurement_reflns_used 9840
_cell_measurement_temperature 100
_cell_measurement_theta_max 27.48
_cell_measurement_theta_min 2.18
_cell_volume 3079.4(3)
_computing_cell_refinement 'Bruker SAINT v8.34A'
_computing_data_collection 'Bruker APEX3 v2018.1-0'
_computing_data_reduction 'Bruker SAINT v8.34A'
_computing_publication_material 'Olex2 (Dolomanov et al., 2009)'
_computing_structure_refinement 'ShelXL (Sheldrick, 2015)'
_computing_structure_solution 'ShelXS-1997 (Sheldrick, 2008)'
_diffrn_ambient_temperature 100
_diffrn_measured_fraction_theta_full 1.000
_diffrn_measured_fraction_theta_max 0.999
_diffrn_measurement_device 'CCD area detector'
_diffrn_measurement_device_type 'Bruker APEXII'
_diffrn_measurement_method '\w and \f scans'
_diffrn_radiation_monochromator graphite
_diffrn_radiation_type MoK\a
_diffrn_radiation_wavelength 0.71073
_diffrn_reflns_av_R_equivalents 0.0514
_diffrn_reflns_av_unetI/netI 0.0702
_diffrn_reflns_Laue_measured_fraction_full 1.000
_diffrn_reflns_Laue_measured_fraction_max 0.999
_diffrn_reflns_limit_h_max 12
_diffrn_reflns_limit_h_min -12
_diffrn_reflns_limit_k_max 21
_diffrn_reflns_limit_k_min -21
_diffrn_reflns_limit_l_max 25
_diffrn_reflns_limit_l_min -25
_diffrn_reflns_number 70106
_diffrn_reflns_point_group_measured_fraction_full 1.000
_diffrn_reflns_point_group_measured_fraction_max 0.999
_diffrn_reflns_theta_full 25.242
_diffrn_reflns_theta_max 27.490
_diffrn_reflns_theta_min 1.259
_diffrn_source 'sealed tube'
_exptl_absorpt_coefficient_mu 0.289
_exptl_absorpt_correction_T_max 0.7456
_exptl_absorpt_correction_T_min 0.6454
_exptl_absorpt_correction_type multi-scan
_exptl_absorpt_process_details 'TWINABS v2012/1'
_exptl_crystal_colour 'light blue'
_exptl_crystal_density_diffrn 1.434
_exptl_crystal_description prism
_exptl_crystal_F_000 1358
_exptl_crystal_size_max 0.63
_exptl_crystal_size_mid 0.13
_exptl_crystal_size_min 0.06
_refine_diff_density_max 0.754
_refine_diff_density_min -0.604
_refine_diff_density_rms 0.081
_refine_ls_extinction_method none
_refine_ls_goodness_of_fit_ref 1.033
_refine_ls_hydrogen_treatment constr
_refine_ls_matrix_type full
_refine_ls_number_parameters 806
_refine_ls_number_reflns 70106
_refine_ls_number_restraints 0
_refine_ls_restrained_S_all 1.033
_refine_ls_R_factor_all 0.0689
_refine_ls_R_factor_gt 0.0534
_refine_ls_shift/su_max 0.005
_refine_ls_shift/su_mean 0.000
_refine_ls_structure_factor_coef Fsqd
_refine_ls_weighting_details 'w=1/[\s^2^(Fo^2^)+(0.0308P)^2^+4.0986P] where P=(Fo^2^+2Fc^2^)/3'
_refine_ls_weighting_scheme calc
_refine_ls_wR_factor_gt 0.1187
_refine_ls_wR_factor_ref 0.1249
_reflns_number_gt 57456
_reflns_number_total 70106
_reflns_threshold_expression 'I > 2\s(I)'
_cod_data_source_file d3cc01758c2.cif
_cod_data_source_block 9544_3-THF
_cod_database_code 7131858
_shelx_shelxl_version_number 2018/3
_shelx_estimated_absorpt_t_max 0.983
_shelx_estimated_absorpt_t_min 0.839
_olex2_submission_special_instructions 'No special instructions were received'

loop_
_space_group_symop_operation_xyz
'x, y, z'
'-x, -y, -z'

loop_
_atom_site_label
_atom_site_type_symbol
_atom_site_fract_x
_atom_site_fract_y
_atom_site_fract_z
_atom_site_U_iso_or_equiv
_atom_site_adp_type
_atom_site_occupancy
_atom_site_site_symmetry_order
_atom_site_calc_flag
_atom_site_refinement_flags_posn
_atom_site_refinement_flags_adp
_atom_site_refinement_flags_occupancy
_atom_site_disorder_assembly
_atom_site_disorder_group
Ti1 Ti 0.95690(6) 0.62754(4) 0.26816(3) 0.01147(14) Uani 1 1 d . . . . .
Cl1 Cl 1.17380(9) 0.59814(5) 0.23452(5) 0.0197(2) Uani 1 1 d . . . . .
O1 O 1.0396(2) 0.75275(14) 0.31036(13) 0.0155(5) Uani 1 1 d . . . . .
N1 N 0.8407(3) 0.65926(17) 0.18899(15) 0.0147(6) Uani 1 1 d . . . . .
N2 N 0.7071(3) 0.66598(17) 0.21230(15) 0.0143(6) Uani 1 1 d . . . . .
N3 N 0.8254(3) 0.51110(17) 0.23659(15) 0.0137(6) Uani 1 1 d . . . . .
N4 N 0.6864(3) 0.52635(16) 0.23667(15) 0.0132(6) Uani 1 1 d . . . . .
N5 N 0.8415(3) 0.64591(17) 0.35687(15) 0.0130(6) Uani 1 1 d . . . . .
N6 N 0.7036(3) 0.65219(17) 0.33835(15) 0.0134(6) Uani 1 1 d . . . . .
C1 C 0.6416(4) 0.7142(2) 0.1797(2) 0.0185(8) Uani 1 1 d . . . . .
C2 C 0.7302(4) 0.7379(2) 0.1342(2) 0.0213(9) Uani 1 1 d . . . . .
H2 H 0.710977 0.771772 0.104107 0.026 Uiso 1 1 calc R . . . .
C3 C 0.8529(4) 0.7035(2) 0.14018(19) 0.0154(8) Uani 1 1 d . . . . .
C4 C 0.4968(4) 0.7346(3) 0.1935(2) 0.0307(10) Uani 1 1 d . . . . .
H4a H 0.431295 0.683704 0.180122 0.046 Uiso 1 1 calc GR . . . .
H4b H 0.471229 0.772050 0.165635 0.046 Uiso 1 1 calc GR . . . .
H4c H 0.493026 0.761452 0.243592 0.046 Uiso 1 1 calc GR . . . .
C5 C 0.9778(4) 0.7051(2) 0.09577(19) 0.0186(8) Uani 1 1 d . . . . .
C6 C 1.0028(4) 0.6154(2) 0.0600(2) 0.0275(10) Uani 1 1 d . . . . .
H6a H 1.081129 0.616106 0.030226 0.041 Uiso 1 1 calc GR . . . .
H6b H 0.918543 0.586126 0.030911 0.041 Uiso 1 1 calc GR . . . .
H6c H 1.024571 0.587152 0.096039 0.041 Uiso 1 1 calc GR . . . .
C7 C 1.1097(4) 0.7526(2) 0.1414(2) 0.0241(9) Uani 1 1 d . . . . .
H7a H 1.136443 0.722675 0.175552 0.036 Uiso 1 1 calc GR . . . .
H7b H 1.090276 0.807963 0.166484 0.036 Uiso 1 1 calc GR . . . .
H7c H 1.186193 0.757177 0.111212 0.036 Uiso 1 1 calc GR . . . .
C8 C 0.9452(4) 0.7491(2) 0.03895(19) 0.0235(9) Uani 1 1 d . . . . .
H8a H 0.926088 0.805424 0.061362 0.035 Uiso 1 1 calc GR . . . .
H8b H 0.863178 0.718690 0.008590 0.035 Uiso 1 1 calc GR . . . .
H8c H 1.025414 0.751242 0.010599 0.035 Uiso 1 1 calc GR . . . .
C9 C 0.6009(4) 0.4546(2) 0.21820(19) 0.0156(8) Uani 1 1 d . . . . .
C10 C 0.6827(4) 0.3913(2) 0.20535(19) 0.0182(8) Uani 1 1 d . . . . .
H10 H 0.650594 0.333855 0.191287 0.022 Uiso 1 1 calc R . . . .
C11 C 0.8216(4) 0.4268(2) 0.21670(18) 0.0143(7) Uani 1 1 d . . . . .
C12 C 0.4443(4) 0.4509(2) 0.2134(2) 0.0236(9) Uani 1 1 d . . . . .
H12a H 0.412619 0.469804 0.260745 0.035 Uiso 1 1 calc GR . . . .
H12b H 0.402571 0.393825 0.191863 0.035 Uiso 1 1 calc GR . . . .
H12c H 0.415688 0.486577 0.184576 0.035 Uiso 1 1 calc GR . . . .
C13 C 0.9503(4) 0.3816(2) 0.2060(2) 0.0174(8) Uani 1 1 d . . . . .
C14 C 1.0177(4) 0.3962(2) 0.1405(2) 0.0251(9) Uani 1 1 d . . . . .
H14a H 0.949337 0.377337 0.099682 0.038 Uiso 1 1 calc GR . . . .
H14b H 1.098321 0.365225 0.131965 0.038 Uiso 1 1 calc GR . . . .
H14c H 1.048356 0.455288 0.148254 0.038 Uiso 1 1 calc GR . . . .
C15 C 1.0540(4) 0.4070(2) 0.2709(2) 0.0206(8) Uani 1 1 d . . . . .
H15a H 1.087998 0.465910 0.280456 0.031 Uiso 1 1 calc GR . . . .
H15b H 1.132845 0.374552 0.262404 0.031 Uiso 1 1 calc GR . . . .
H15c H 1.007596 0.396796 0.311507 0.031 Uiso 1 1 calc GR . . . .
C16 C 0.9040(4) 0.2876(2) 0.1917(2) 0.0265(10) Uani 1 1 d . . . . .
H16a H 0.855218 0.276854 0.231444 0.040 Uiso 1 1 calc GR . . . .
H16b H 0.986271 0.257804 0.185773 0.040 Uiso 1 1 calc GR . . . .
H16c H 0.841094 0.268623 0.148695 0.040 Uiso 1 1 calc GR . . . .
C17 C 0.6401(4) 0.6812(2) 0.39774(19) 0.0164(8) Uani 1 1 d . . . . .
C18 C 0.7357(4) 0.6938(2) 0.45477(19) 0.0163(8) Uani 1 1 d . . . . .
H18 H 0.720013 0.714799 0.502938 0.020 Uiso 1 1 calc R . . . .
C19 C 0.8601(4) 0.6697(2) 0.42772(18) 0.0129(7) Uani 1 1 d . . . . .
C20 C 0.4877(4) 0.6917(3) 0.3961(2) 0.0287(10) Uani 1 1 d . . . . .
H20a H 0.470407 0.732862 0.370540 0.043 Uiso 1 1 calc GR . . . .
H20b H 0.460516 0.710421 0.444318 0.043 Uiso 1 1 calc GR . . . .
H20c H 0.432811 0.638768 0.372296 0.043 Uiso 1 1 calc GR . . . .
C21 C 0.9941(4) 0.6621(2) 0.46691(18) 0.0171(8) Uani 1 1 d . . . . .
C22 C 1.0898(4) 0.6144(2) 0.4161(2) 0.0244(9) Uani 1 1 d . . . . .
H22a H 1.040776 0.560004 0.391368 0.037 Uiso 1 1 calc GR . . . .
H22b H 1.174107 0.607464 0.442492 0.037 Uiso 1 1 calc GR . . . .
H22c H 1.115817 0.645218 0.381817 0.037 Uiso 1 1 calc GR . . . .
C23 C 1.0676(4) 0.7480(2) 0.5061(2) 0.0282(10) Uani 1 1 d . . . . .
H23a H 1.088678 0.780274 0.472330 0.042 Uiso 1 1 calc GR . . . .
H23b H 1.154578 0.742115 0.531006 0.042 Uiso 1 1 calc GR . . . .
H23c H 1.006385 0.776420 0.540159 0.042 Uiso 1 1 calc GR . . . .
C24 C 0.9551(4) 0.6125(2) 0.5201(2) 0.0281(10) Uani 1 1 d . . . . .
H24a H 0.897700 0.643547 0.554703 0.042 Uiso 1 1 calc GR . . . .
H24b H 1.040410 0.603062 0.544272 0.042 Uiso 1 1 calc GR . . . .
H24c H 0.902457 0.559165 0.495245 0.042 Uiso 1 1 calc GR . . . .
C25 C 1.1839(4) 0.7934(2) 0.3312(2) 0.0186(8) Uani 1 1 d . . . . .
H25a H 1.238917 0.788415 0.289580 0.022 Uiso 1 1 calc R . . . .
H25b H 1.230650 0.768276 0.364828 0.022 Uiso 1 1 calc R . . . .
C26 C 1.1696(4) 0.8834(2) 0.3656(2) 0.0194(8) Uani 1 1 d . . . . .
H26a H 1.249340 0.920403 0.356853 0.023 Uiso 1 1 calc R . . . .
H26b H 1.163465 0.893270 0.417035 0.023 Uiso 1 1 calc R . . . .
C27 C 1.0332(4) 0.8967(2) 0.3297(2) 0.0192(8) Uani 1 1 d . . . . .
H27a H 0.992297 0.944331 0.358716 0.023 Uiso 1 1 calc R . . . .
H27b H 1.047502 0.905334 0.282696 0.023 Uiso 1 1 calc R . . . .
C28 C 0.9425(4) 0.8162(2) 0.3243(2) 0.0204(8) Uani 1 1 d . . . . .
H28a H 0.898007 0.817553 0.368707 0.024 Uiso 1 1 calc R . . . .
H28b H 0.868662 0.805063 0.285336 0.024 Uiso 1 1 calc R . . . .
B1 B 0.6445(4) 0.6144(2) 0.2614(2) 0.0138(8) Uani 1 1 d . . . . .
H1 H 0.540473 0.612018 0.258255 0.017 Uiso 1 1 calc R . . . .
B2 B 0.4274(4) 0.1514(2) 0.3132(2) 0.0143(9) Uani 1 1 d . . . . .
C29 C 0.5509(4) 0.0954(2) 0.28014(18) 0.0143(7) Uani 1 1 d . . . . .
C30 C 0.6260(4) 0.1147(2) 0.22678(19) 0.0171(8) Uani 1 1 d . . . . .
C31 C 0.7229(4) 0.0690(2) 0.1919(2) 0.0230(9) Uani 1 1 d . . . . .
C32 C 0.7506(4) -0.0022(2) 0.2086(2) 0.0255(9) Uani 1 1 d . . . . .
C33 C 0.6780(4) -0.0259(2) 0.2598(2) 0.0205(8) Uani 1 1 d . . . . .
C34 C 0.5815(4) 0.0216(2) 0.29348(19) 0.0171(8) Uani 1 1 d . . . . .
C35 C 0.3127(3) 0.1309(2) 0.24378(18) 0.0129(7) Uani 1 1 d . . . . .
C36 C 0.2885(4) 0.1833(2) 0.20138(19) 0.0154(8) Uani 1 1 d . . . . .
C37 C 0.2062(4) 0.1597(2) 0.13892(19) 0.0173(8) Uani 1 1 d . . . . .
C38 C 0.1418(4) 0.0796(2) 0.1146(2) 0.0226(9) Uani 1 1 d . . . . .
C39 C 0.1637(4) 0.0247(2) 0.1536(2) 0.0194(8) Uani 1 1 d . . . . .
C40 C 0.2465(4) 0.0511(2) 0.21572(19) 0.0159(8) Uani 1 1 d . . . . .
C41 C 0.3664(4) 0.1266(2) 0.38293(18) 0.0140(7) Uani 1 1 d . . . . .
C42 C 0.2276(4) 0.1069(2) 0.39538(18) 0.0146(8) Uani 1 1 d . . . . .
C43 C 0.1870(4) 0.0875(2) 0.4561(2) 0.0176(8) Uani 1 1 d . . . . .
C44 C 0.2854(4) 0.0864(2) 0.50812(19) 0.0200(8) Uani 1 1 d . . . . .
C45 C 0.4243(4) 0.1066(2) 0.4996(2) 0.0210(8) Uani 1 1 d . . . . .
C46 C 0.4602(4) 0.1278(2) 0.43920(19) 0.0189(8) Uani 1 1 d . . . . .
C47 C 0.4792(4) 0.2519(2) 0.34296(17) 0.0140(7) Uani 1 1 d . . . . .
C48 C 0.3791(4) 0.3055(2) 0.36188(18) 0.0153(8) Uani 1 1 d . . . . .
C49 C 0.4063(4) 0.3907(2) 0.38562(19) 0.0193(8) Uani 1 1 d . . . . .
C50 C 0.5428(4) 0.4267(2) 0.3930(2) 0.0224(9) Uani 1 1 d . . . . .
C51 C 0.6469(4) 0.3776(2) 0.3765(2) 0.0215(9) Uani 1 1 d . . . . .
C52 C 0.6148(4) 0.2921(2) 0.35366(19) 0.0175(8) Uani 1 1 d . . . . .
F1 F 0.6011(2) 0.18305(12) 0.20587(11) 0.0199(5) Uani 1 1 d . . . . .
F2 F 0.7914(2) 0.09250(14) 0.14026(12) 0.0313(6) Uani 1 1 d . . . . .
F3 F 0.8444(2) -0.04840(14) 0.17523(13) 0.0376(6) Uani 1 1 d . . . . .
F4 F 0.7003(2) -0.09714(13) 0.27618(12) 0.0314(6) Uani 1 1 d . . . . .
F5 F 0.5124(2) -0.01019(12) 0.34119(11) 0.0241(5) Uani 1 1 d . . . . .
F6 F 0.3488(2) 0.26297(11) 0.21861(10) 0.0206(5) Uani 1 1 d . . . . .
F7 F 0.1899(2) 0.21459(13) 0.10079(11) 0.0279(5) Uani 1 1 d . . . . .
F8 F 0.0626(3) 0.05628(14) 0.05349(12) 0.0359(6) Uani 1 1 d . . . . .
F9 F 0.1073(2) -0.05473(13) 0.12937(12) 0.0290(6) Uani 1 1 d . . . . .
F10 F 0.2666(2) -0.00779(12) 0.25011(11) 0.0206(5) Uani 1 1 d . . . . .
F11 F 0.1226(2) 0.10557(12) 0.34681(10) 0.0193(5) Uani 1 1 d . . . . .
F12 F 0.0506(2) 0.06890(13) 0.46453(11) 0.0259(5) Uani 1 1 d . . . . .
F13 F 0.2474(3) 0.06618(14) 0.56697(11) 0.0318(6) Uani 1 1 d . . . . .
F14 F 0.5235(2) 0.10629(14) 0.55019(11) 0.0312(6) Uani 1 1 d . . . . .
F15 F 0.5987(2) 0.14892(13) 0.43511(11) 0.0229(5) Uani 1 1 d . . . . .
F16 F 0.2419(2) 0.27407(12) 0.35423(11) 0.0194(5) Uani 1 1 d . . . . .
F17 F 0.3033(2) 0.43897(12) 0.40042(12) 0.0290(6) Uani 1 1 d . . . . .
F18 F 0.5727(3) 0.50972(13) 0.41547(13) 0.0365(6) Uani 1 1 d . . . . .
F19 F 0.7804(2) 0.41283(14) 0.38172(12) 0.0331(6) Uani 1 1 d . . . . .
F20 F 0.7258(2) 0.24900(13) 0.34037(11) 0.0229(5) Uani 1 1 d . . . . .
O2 O 0.5507(4) 0.8745(2) 0.08479(18) 0.0583(10) Uani 1 1 d . . . . .
C53 C 0.6034(6) 0.8810(4) 0.0192(3) 0.0683(18) Uani 1 1 d . . . . .
H53a H 0.666496 0.838535 0.002651 0.082 Uiso 1 1 calc R . . . .
H53b H 0.655628 0.936287 0.024684 0.082 Uiso 1 1 calc R . . . .
C54 C 0.4813(7) 0.8680(5) -0.0302(3) 0.099(3) Uani 1 1 d . . . . .
H54a H 0.470154 0.811323 -0.061854 0.119 Uiso 1 1 calc R . . . .
H54b H 0.489533 0.908113 -0.059041 0.119 Uiso 1 1 calc R . . . .
C55 C 0.3564(6) 0.8813(5) 0.0160(3) 0.089(2) Uani 1 1 d . . . . .
H55a H 0.303848 0.924799 0.005989 0.106 Uiso 1 1 calc R . . . .
H55b H 0.292126 0.829473 0.008262 0.106 Uiso 1 1 calc R . . . .
C56 C 0.4230(5) 0.9069(3) 0.0880(3) 0.0531(14) Uani 1 1 d . . . . .
H56a H 0.438093 0.967952 0.105210 0.064 Uiso 1 1 calc R . . . .
H56b H 0.363676 0.884957 0.120236 0.064 Uiso 1 1 calc R . . . .

loop_
_atom_site_aniso_label
_atom_site_aniso_U_11
_atom_site_aniso_U_22
_atom_site_aniso_U_33
_atom_site_aniso_U_23
_atom_site_aniso_U_13
_atom_site_aniso_U_12
Ti1 0.0095(3) 0.0116(3) 0.0142(3) 0.0043(3) 0.0020(3) 0.0026(2)
Cl1 0.0142(4) 0.0180(5) 0.0292(5) 0.0081(4) 0.0067(4) 0.0059(4)
O1 0.0084(11) 0.0133(12) 0.0252(14) 0.0052(11) 0.0005(11) 0.0026(10)
N1 0.0125(14) 0.0132(15) 0.0177(16) 0.0033(12) 0.0017(13) 0.0002(12)
N2 0.0097(14) 0.0137(15) 0.0193(16) 0.0047(13) -0.0011(13) 0.0010(12)
N3 0.0104(14) 0.0122(15) 0.0192(16) 0.0044(13) 0.0007(13) 0.0036(12)
N4 0.0111(14) 0.0121(15) 0.0167(16) 0.0044(12) 0.0005(12) 0.0017(12)
N5 0.0090(14) 0.0120(15) 0.0181(16) 0.0037(13) -0.0004(13) 0.0021(12)
N6 0.0102(14) 0.0121(15) 0.0183(16) 0.0041(12) 0.0027(13) 0.0019(12)
C1 0.0160(18) 0.0164(19) 0.025(2) 0.0083(16) -0.0005(16) 0.0045(16)
C2 0.021(2) 0.020(2) 0.026(2) 0.0134(17) -0.0003(18) 0.0047(17)
C3 0.0179(18) 0.0090(17) 0.0172(19) 0.0014(15) -0.0015(16) -0.0012(15)
C4 0.018(2) 0.033(2) 0.053(3) 0.029(2) 0.005(2) 0.0101(18)
C5 0.021(2) 0.0177(19) 0.019(2) 0.0074(16) 0.0052(16) 0.0040(16)
C6 0.036(2) 0.026(2) 0.022(2) 0.0067(18) 0.0105(19) 0.0121(19)
C7 0.019(2) 0.030(2) 0.028(2) 0.0167(19) 0.0054(18) 0.0007(18)
C8 0.032(2) 0.024(2) 0.016(2) 0.0070(17) 0.0040(18) 0.0060(18)
C9 0.0175(18) 0.0128(17) 0.0177(19) 0.0071(15) -0.0002(16) -0.0004(15)
C10 0.0200(19) 0.0110(18) 0.023(2) 0.0057(16) 0.0000(17) -0.0003(15)
C11 0.0171(18) 0.0124(18) 0.0145(18) 0.0054(15) 0.0027(15) 0.0008(15)
C12 0.0152(19) 0.018(2) 0.037(2) 0.0087(18) -0.0031(18) -0.0021(16)
C13 0.0193(19) 0.0101(18) 0.023(2) 0.0033(15) 0.0068(17) 0.0038(15)
C14 0.029(2) 0.018(2) 0.028(2) 0.0023(17) 0.0106(19) 0.0063(18)
C15 0.0157(18) 0.0194(19) 0.032(2) 0.0133(18) 0.0062(18) 0.0075(16)
C16 0.023(2) 0.0117(19) 0.045(3) 0.0056(18) 0.010(2) 0.0059(17)
C17 0.0168(18) 0.0097(17) 0.022(2) 0.0027(15) 0.0055(16) 0.0010(15)
C18 0.0176(19) 0.0132(18) 0.0169(19) 0.0013(15) 0.0051(16) 0.0019(15)
C19 0.0171(18) 0.0065(16) 0.0158(18) 0.0044(14) 0.0029(15) 0.0004(14)
C20 0.016(2) 0.036(2) 0.031(2) 0.0003(19) 0.0048(18) 0.0084(19)
C21 0.0186(19) 0.0159(19) 0.0158(19) 0.0026(15) -0.0006(16) 0.0026(16)
C22 0.0177(19) 0.032(2) 0.026(2) 0.0085(18) 0.0019(17) 0.0102(18)
C23 0.026(2) 0.027(2) 0.028(2) 0.0026(19) -0.0106(19) 0.0033(19)
C24 0.033(2) 0.030(2) 0.028(2) 0.0166(19) 0.0036(19) 0.012(2)
C25 0.0079(16) 0.0173(19) 0.030(2) 0.0061(16) -0.0005(16) -0.0005(15)
C26 0.0165(18) 0.0156(19) 0.025(2) 0.0051(16) -0.0012(16) -0.0018(16)
C27 0.0183(19) 0.0142(19) 0.024(2) 0.0045(16) 0.0001(17) 0.0012(16)
C28 0.0141(18) 0.0137(19) 0.033(2) 0.0036(17) 0.0028(17) 0.0056(15)
B1 0.0102(18) 0.0099(19) 0.022(2) 0.0052(17) 0.0019(17) 0.0027(16)
B2 0.015(2) 0.013(2) 0.016(2) 0.0055(17) 0.0020(17) 0.0002(17)
C29 0.0116(16) 0.0128(17) 0.0178(19) 0.0033(15) 0.0003(15) 0.0006(14)
C30 0.0146(18) 0.0138(18) 0.020(2) 0.0013(16) -0.0005(16) -0.0007(15)
C31 0.0163(19) 0.027(2) 0.024(2) 0.0038(18) 0.0063(17) 0.0016(17)
C32 0.0162(19) 0.027(2) 0.032(2) 0.0014(18) 0.0065(18) 0.0092(17)
C33 0.0188(19) 0.0164(19) 0.028(2) 0.0067(17) 0.0001(17) 0.0099(16)
C34 0.0152(18) 0.0194(19) 0.0167(19) 0.0051(16) 0.0002(16) 0.0024(16)
C35 0.0116(17) 0.0127(18) 0.0143(18) 0.0027(14) 0.0030(15) 0.0026(14)
C36 0.0175(18) 0.0093(17) 0.019(2) 0.0021(15) 0.0046(16) 0.0029(15)
C37 0.023(2) 0.0169(19) 0.0146(19) 0.0056(15) 0.0023(16) 0.0107(16)
C38 0.0176(19) 0.030(2) 0.017(2) -0.0009(17) -0.0032(16) 0.0067(17)
C39 0.0131(18) 0.0155(19) 0.025(2) -0.0023(16) 0.0010(16) -0.0017(15)
C40 0.0134(17) 0.0140(18) 0.022(2) 0.0059(16) 0.0065(16) 0.0044(15)
C41 0.0187(18) 0.0116(17) 0.0134(18) 0.0051(15) 0.0034(15) 0.0036(15)
C42 0.0189(18) 0.0085(17) 0.0159(19) 0.0016(14) 0.0010(16) 0.0026(15)
C43 0.0206(19) 0.0116(18) 0.021(2) 0.0024(15) 0.0083(16) 0.0025(15)
C44 0.033(2) 0.016(2) 0.0134(19) 0.0053(15) 0.0101(17) 0.0072(17)
C45 0.031(2) 0.018(2) 0.016(2) 0.0072(16) 0.0007(18) 0.0064(18)
C46 0.0179(19) 0.0177(19) 0.021(2) 0.0049(16) 0.0032(17) 0.0017(16)
C47 0.0188(18) 0.0136(18) 0.0099(17) 0.0047(15) -0.0007(15) 0.0004(15)
C48 0.0160(18) 0.0166(19) 0.0133(18) 0.0059(15) 0.0000(15) -0.0016(15)
C49 0.023(2) 0.0162(19) 0.018(2) 0.0036(16) 0.0012(17) 0.0045(16)
C50 0.035(2) 0.0116(19) 0.018(2) 0.0044(16) -0.0023(18) -0.0070(17)
C51 0.019(2) 0.023(2) 0.021(2) 0.0080(17) -0.0045(17) -0.0080(17)
C52 0.0168(18) 0.024(2) 0.0137(19) 0.0072(16) 0.0002(15) 0.0034(16)
F1 0.0217(11) 0.0184(11) 0.0219(12) 0.0088(9) 0.0061(10) 0.0017(9)
F2 0.0288(13) 0.0324(14) 0.0331(14) 0.0079(11) 0.0167(11) 0.0018(11)
F3 0.0263(13) 0.0372(15) 0.0494(16) 0.0041(12) 0.0160(12) 0.0170(11)
F4 0.0339(13) 0.0268(13) 0.0382(15) 0.0109(11) 0.0039(12) 0.0183(11)
F5 0.0280(12) 0.0217(12) 0.0283(13) 0.0136(10) 0.0079(10) 0.0093(10)
F6 0.0311(12) 0.0117(10) 0.0188(11) 0.0054(9) -0.0022(10) 0.0006(9)
F7 0.0389(14) 0.0286(13) 0.0194(12) 0.0085(10) -0.0022(11) 0.0149(11)
F8 0.0360(14) 0.0381(14) 0.0250(13) -0.0035(11) -0.0152(11) 0.0028(12)
F9 0.0247(12) 0.0202(12) 0.0336(14) -0.0051(10) 0.0003(11) -0.0048(10)
F10 0.0224(11) 0.0124(10) 0.0279(13) 0.0073(9) 0.0043(10) 0.0000(9)
F11 0.0140(10) 0.0218(11) 0.0215(12) 0.0055(9) 0.0019(9) 0.0003(9)
F12 0.0255(12) 0.0241(12) 0.0297(13) 0.0087(10) 0.0139(11) 0.0006(10)
F13 0.0455(15) 0.0351(14) 0.0216(12) 0.0152(11) 0.0143(12) 0.0103(12)
F14 0.0364(14) 0.0402(14) 0.0220(13) 0.0162(11) -0.0030(11) 0.0097(12)
F15 0.0171(11) 0.0304(12) 0.0233(12) 0.0113(10) -0.0008(10) 0.0026(10)
F16 0.0142(10) 0.0153(11) 0.0271(12) 0.0025(9) 0.0046(9) 0.0004(9)
F17 0.0320(13) 0.0148(11) 0.0382(14) 0.0013(10) 0.0054(11) 0.0068(10)
F18 0.0412(15) 0.0119(11) 0.0508(17) 0.0036(11) -0.0034(13) -0.0068(11)
F19 0.0209(12) 0.0307(14) 0.0426(15) 0.0084(12) -0.0079(11) -0.0125(11)
F20 0.0134(11) 0.0263(12) 0.0276(13) 0.0061(10) -0.0020(10) 0.0009(9)
O2 0.054(2) 0.086(3) 0.042(2) 0.016(2) 0.0141(19) 0.039(2)
C53 0.061(4) 0.103(5) 0.058(4) 0.039(4) 0.019(3) 0.038(4)
C54 0.084(5) 0.181(8) 0.039(4) 0.036(5) 0.014(4) 0.022(5)
C55 0.047(4) 0.170(7) 0.059(4) 0.051(5) 0.005(3) 0.003(4)
C56 0.038(3) 0.065(4) 0.068(4) 0.029(3) 0.010(3) 0.023(3)

loop_
_atom_type_symbol
_atom_type_description
_atom_type_scat_dispersion_real
_atom_type_scat_dispersion_imag
_atom_type_scat_source
C C 0.0033 0.0016 'International Tables Vol C Tables 4.2.6.8 and 6.1.1.4'
H H 0.0000 0.0000 'International Tables Vol C Tables 4.2.6.8 and 6.1.1.4'
B B 0.0013 0.0007 'International Tables Vol C Tables 4.2.6.8 and 6.1.1.4'
Cl Cl 0.1484 0.1585 'International Tables Vol C Tables 4.2.6.8 and 6.1.1.4'
F F 0.0171 0.0103 'International Tables Vol C Tables 4.2.6.8 and 6.1.1.4'
N N 0.0061 0.0033 'International Tables Vol C Tables 4.2.6.8 and 6.1.1.4'
O O 0.0106 0.0060 'International Tables Vol C Tables 4.2.6.8 and 6.1.1.4'
Ti Ti 0.2776 0.4457 'International Tables Vol C Tables 4.2.6.8 and 6.1.1.4'

loop_
_geom_angle_atom_site_label_1
_geom_angle_atom_site_label_2
_geom_angle_atom_site_label_3
_geom_angle
_geom_angle_site_symmetry_1
_geom_angle_site_symmetry_3
_geom_angle_publ_flag
O1 Ti1 Cl1 89.27(7) . . ?
O1 Ti1 N3 165.37(10) . . ?
N1 Ti1 Cl1 111.35(9) . . ?
N1 Ti1 O1 90.30(10) . . ?
N1 Ti1 N3 85.47(11) . . ?
N1 Ti1 N5 107.60(11) . . ?
N3 Ti1 Cl1 105.32(8) . . ?
N5 Ti1 Cl1 140.62(8) . . ?
N5 Ti1 O1 84.82(10) . . ?
N5 Ti1 N3 83.13(11) . . ?
C25 O1 Ti1 132.18(19) . . ?
C28 O1 Ti1 118.8(2) . . ?
C28 O1 C25 109.0(2) . . ?
N2 N1 Ti1 105.7(2) . . ?
C3 N1 Ti1 141.8(2) . . ?
C3 N1 N2 106.2(3) . . ?
N1 N2 B1 122.2(3) . . ?
C1 N2 N1 109.5(3) . . ?
C1 N2 B1 127.8(3) . . ?
N4 N3 Ti1 108.67(19) . . ?
C11 N3 Ti1 145.7(2) . . ?
C11 N3 N4 105.7(3) . . ?
N3 N4 B1 122.2(3) . . ?
C9 N4 N3 110.3(3) . . ?
C9 N4 B1 127.3(3) . . ?
N6 N5 Ti1 110.3(2) . . ?
C19 N5 Ti1 140.5(2) . . ?
C19 N5 N6 107.5(3) . . ?
N5 N6 B1 119.1(3) . . ?
C17 N6 N5 108.5(3) . . ?
C17 N6 B1 131.5(3) . . ?
N2 C1 C2 107.9(3) . . ?
N2 C1 C4 123.1(3) . . ?
C2 C1 C4 129.0(3) . . ?
C1 C2 C3 107.7(3) . . ?
N1 C3 C2 108.7(3) . . ?
N1 C3 C5 123.4(3) . . ?
C2 C3 C5 127.6(3) . . ?
C3 C5 C6 109.1(3) . . ?
C3 C5 C7 110.9(3) . . ?
C3 C5 C8 108.8(3) . . ?
C6 C5 C7 110.3(3) . . ?
C8 C5 C6 109.1(3) . . ?
C8 C5 C7 108.5(3) . . ?
N4 C9 C10 107.7(3) . . ?
N4 C9 C12 122.8(3) . . ?
C10 C9 C12 129.5(3) . . ?
C9 C10 C11 107.5(3) . . ?
N3 C11 C10 108.9(3) . . ?
N3 C11 C13 124.2(3) . . ?
C10 C11 C13 126.8(3) . . ?
C11 C13 C14 108.8(3) . . ?
C11 C13 C15 112.4(3) . . ?
C11 C13 C16 108.6(3) . . ?
C14 C13 C16 107.7(3) . . ?
C15 C13 C14 111.7(3) . . ?
C15 C13 C16 107.4(3) . . ?
N6 C17 C18 108.7(3) . . ?
N6 C17 C20 121.9(3) . . ?
C18 C17 C20 129.4(3) . . ?
C17 C18 C19 106.4(3) . . ?
N5 C19 C18 108.9(3) . . ?
N5 C19 C21 122.1(3) . . ?
C18 C19 C21 128.8(3) . . ?
C19 C21 C22 110.3(3) . . ?
C19 C21 C23 110.4(3) . . ?
C19 C21 C24 107.3(3) . . ?
C22 C21 C23 110.7(3) . . ?
C22 C21 C24 108.3(3) . . ?
C23 C21 C24 109.7(3) . . ?
O1 C25 C26 105.3(3) . . ?
C25 C26 C27 103.2(3) . . ?
C28 C27 C26 102.0(3) . . ?
O1 C28 C27 104.6(3) . . ?
N4 B1 N2 108.1(3) . . ?
N4 B1 N6 108.3(3) . . ?
N6 B1 N2 111.0(3) . . ?
C29 B2 C35 100.9(3) . . ?
C29 B2 C41 112.4(3) . . ?
C29 B2 C47 114.6(3) . . ?
C41 B2 C35 114.7(3) . . ?
C47 B2 C35 111.6(3) . . ?
C47 B2 C41 103.1(3) . . ?
C30 C29 B2 120.1(3) . . ?
C30 C29 C34 112.3(3) . . ?
C34 C29 B2 127.1(3) . . ?
C31 C30 C29 125.1(3) . . ?
F1 C30 C29 118.6(3) . . ?
F1 C30 C31 116.4(3) . . ?
C30 C31 C32 119.8(4) . . ?
F2 C31 C30 121.1(4) . . ?
F2 C31 C32 119.1(3) . . ?
C31 C32 C33 118.2(3) . . ?
F3 C32 C31 121.2(4) . . ?
F3 C32 C33 120.6(4) . . ?
C32 C33 C34 120.2(3) . . ?
F4 C33 C32 119.6(3) . . ?
F4 C33 C34 120.2(3) . . ?
C33 C34 C29 124.4(3) . . ?
F5 C34 C29 121.1(3) . . ?
F5 C34 C33 114.5(3) . . ?
C36 C35 B2 126.4(3) . . ?
C40 C35 B2 120.1(3) . . ?
C40 C35 C36 112.7(3) . . ?
C37 C36 C35 124.2(3) . . ?
F6 C36 C35 121.4(3) . . ?
F6 C36 C37 114.4(3) . . ?
C36 C37 C38 120.1(3) . . ?
F7 C37 C36 120.1(3) . . ?
F7 C37 C38 119.8(3) . . ?
C39 C38 C37 118.3(3) . . ?
F8 C38 C37 120.2(3) . . ?
F8 C38 C39 121.4(3) . . ?
C40 C39 C38 119.5(3) . . ?
F9 C39 C38 119.5(3) . . ?
F9 C39 C40 121.0(3) . . ?
C39 C40 C35 125.1(3) . . ?
F10 C40 C35 119.0(3) . . ?
F10 C40 C39 115.9(3) . . ?
C42 C41 B2 128.1(3) . . ?
C46 C41 B2 118.8(3) . . ?
C46 C41 C42 113.0(3) . . ?
C43 C42 C41 123.7(3) . . ?
F11 C42 C41 120.6(3) . . ?
F11 C42 C43 115.7(3) . . ?
C44 C43 C42 120.1(3) . . ?
F12 C43 C42 120.5(3) . . ?
F12 C43 C44 119.4(3) . . ?
C43 C44 C45 119.0(3) . . ?
F13 C44 C43 120.7(4) . . ?
F13 C44 C45 120.3(3) . . ?
C44 C45 C46 119.1(4) . . ?
F14 C45 C44 120.2(3) . . ?
F14 C45 C46 120.7(3) . . ?
C45 C46 C41 124.9(3) . . ?
F15 C46 C41 119.2(3) . . ?
F15 C46 C45 115.8(3) . . ?
C48 C47 B2 118.8(3) . . ?
C52 C47 B2 128.1(3) . . ?
C52 C47 C48 113.1(3) . . ?
C49 C48 C47 125.2(3) . . ?
F16 C48 C47 119.1(3) . . ?
F16 C48 C49 115.6(3) . . ?
C50 C49 C48 118.6(3) . . ?
F17 C49 C48 121.9(3) . . ?
F17 C49 C50 119.5(3) . . ?
C51 C50 C49 119.3(3) . . ?
F18 C50 C49 120.0(4) . . ?
F18 C50 C51 120.6(3) . . ?
C50 C51 C52 120.1(3) . . ?
F19 C51 C50 119.5(3) . . ?
F19 C51 C52 120.5(3) . . ?
C47 C52 C51 123.6(3) . . ?
F20 C52 C47 121.0(3) . . ?
F20 C52 C51 115.4(3) . . ?
C56 O2 C53 106.2(4) . . ?
O2 C53 C54 105.7(5) . . ?
C53 C54 C55 105.2(5) . . ?
C56 C55 C54 103.3(5) . . ?
O2 C56 C55 106.2(5) . . ?

loop_
_geom_bond_atom_site_label_1
_geom_bond_atom_site_label_2
_geom_bond_distance
_geom_bond_site_symmetry_2
_geom_bond_publ_flag
Ti1 Cl1 2.2925(10) . ?
Ti1 O1 2.114(2) . ?
Ti1 N1 2.092(3) . ?
Ti1 N3 2.152(3) . ?
Ti1 N5 2.092(3) . ?
O1 C25 1.477(4) . ?
O1 C28 1.477(4) . ?
N1 N2 1.396(4) . ?
N1 C3 1.364(4) . ?
N2 C1 1.346(4) . ?
N2 B1 1.561(5) . ?
N3 N4 1.393(4) . ?
N3 C11 1.371(4) . ?
N4 C9 1.348(4) . ?
N4 B1 1.542(4) . ?
N5 N6 1.387(4) . ?
N5 C19 1.349(4) . ?
N6 C17 1.350(4) . ?
N6 B1 1.543(5) . ?
C1 C2 1.373(5) . ?
C1 C4 1.496(5) . ?
C2 C3 1.386(5) . ?
C3 C5 1.526(5) . ?
C5 C6 1.545(5) . ?
C5 C7 1.543(5) . ?
C5 C8 1.534(5) . ?
C9 C10 1.373(5) . ?
C9 C12 1.505(5) . ?
C10 C11 1.393(5) . ?
C11 C13 1.520(5) . ?
C13 C14 1.537(5) . ?
C13 C15 1.527(5) . ?
C13 C16 1.550(5) . ?
C17 C18 1.379(5) . ?
C17 C20 1.500(5) . ?
C18 C19 1.394(5) . ?
C19 C21 1.510(5) . ?
C21 C22 1.527(5) . ?
C21 C23 1.535(5) . ?
C21 C24 1.539(5) . ?
C25 C26 1.519(5) . ?
C26 C27 1.530(5) . ?
C27 C28 1.513(5) . ?
B2 C29 1.653(5) . ?
B2 C35 1.660(5) . ?
B2 C41 1.655(5) . ?
B2 C47 1.658(5) . ?
C29 C30 1.392(5) . ?
C29 C34 1.395(5) . ?
C30 C31 1.371(5) . ?
C30 F1 1.361(4) . ?
C31 C32 1.374(5) . ?
C31 F2 1.360(4) . ?
C32 C33 1.375(5) . ?
C32 F3 1.341(4) . ?
C33 C34 1.376(5) . ?
C33 F4 1.358(4) . ?
C34 F5 1.365(4) . ?
C35 C36 1.394(5) . ?
C35 C40 1.389(5) . ?
C36 C37 1.377(5) . ?
C36 F6 1.357(4) . ?
C37 C38 1.379(5) . ?
C37 F7 1.352(4) . ?
C38 C39 1.375(5) . ?
C38 F8 1.340(4) . ?
C39 C40 1.375(5) . ?
C39 F9 1.346(4) . ?
C40 F10 1.364(4) . ?
C41 C42 1.395(5) . ?
C41 C46 1.394(5) . ?
C42 C43 1.385(5) . ?
C42 F11 1.356(4) . ?
C43 C44 1.371(5) . ?
C43 F12 1.350(4) . ?
C44 C45 1.378(5) . ?
C44 F13 1.348(4) . ?
C45 C46 1.379(5) . ?
C45 F14 1.352(4) . ?
C46 F15 1.359(4) . ?
C47 C48 1.391(5) . ?
C47 C52 1.390(5) . ?
C48 C49 1.384(5) . ?
C48 F16 1.361(4) . ?
C49 C50 1.377(5) . ?
C49 F17 1.346(4) . ?
C50 C51 1.367(5) . ?
C50 F18 1.351(4) . ?
C51 C52 1.392(5) . ?
C51 F19 1.350(4) . ?
C52 F20 1.355(4) . ?
O2 C53 1.438(6) . ?
O2 C56 1.399(5) . ?
C53 C54 1.455(8) . ?
C54 C55 1.546(8) . ?
C55 C56 1.469(7) . ?

loop_
_twin_individual_id
_twin_individual_mass_fraction_refined
1 0.4896(7)
2 0.5104(7)
